data_7022916
loop_
_publ_author_name
'Li, Qiang'
'Yan, Pengfei'
'Hou, Guangfeng'
'Wang, Yan'
'Li, Guangming'

_publ_section_title
;
 Three alkaline-earth metal complexes with 3D networks constructed from a
 7,7,8,8-tetracyanoquinodimethane ligand: synthesis, structure and
 electrochemical properties.
;
_journal_issue 21
_journal_name_full 'Dalton transactions (Cambridge, England : 2003)'
_journal_page_first 7810
_journal_page_last 7815
_journal_paper_doi 10.1039/c3dt50261a
_journal_volume 42
_journal_year 2013
_chemical_formula_moiety 'C18 H12 Ba N6 O3, 0.5(C12 H4 N4)'
_chemical_formula_sum 'C24 H14 Ba N8 O3'
_chemical_formula_weight 599.77
_chemical_name_systematic
;
?
;
_space_group_IT_number 2
_symmetry_cell_setting triclinic
_symmetry_space_group_name_Hall '-P 1'
_symmetry_space_group_name_H-M 'P -1'
_atom_sites_solution_hydrogens geom
_atom_sites_solution_primary direct
_atom_sites_solution_secondary difmap
_audit_creation_method SHELXL-97
_cell_angle_alpha 81.23(2)
_cell_angle_beta 81.570(19)
_cell_angle_gamma 81.25(2)
_cell_formula_units_Z 2
_cell_length_a 9.809(5)
_cell_length_b 11.058(5)
_cell_length_c 11.698(6)
_cell_measurement_reflns_used 11038
_cell_measurement_temperature 293(2)
_cell_measurement_theta_max 27.55
_cell_measurement_theta_min 3.01
_cell_volume 1229.5(11)
_computing_cell_refinement 'RAPID-AUTO (Rigaku 1998 <i>RAPID-AUTO</i>)'
_computing_data_collection 'RAPID-AUTO (Rigaku 1998 <i>RAPID-AUTO</i>)'
_computing_data_reduction 'CrystalClear (Rigaku/MSC, 2002)'
_computing_molecular_graphics 'SHELXTL (Sheldrick, 2008)'
_computing_publication_material SHELXL-97
_computing_structure_refinement 'SHELXL-97 (Sheldrick, 2008)'
_computing_structure_solution 'SHELXS-97 (Sheldrick, 2008)'
_diffrn_ambient_temperature 293(2)
_diffrn_measured_fraction_theta_full 0.990
_diffrn_measured_fraction_theta_max 0.990
_diffrn_measurement_device_type 'Rigaku RAXIS-RAPID'
_diffrn_measurement_method '\w scan'
_diffrn_radiation_monochromator graphite
_diffrn_radiation_source 'fine-focus sealed tube'
_diffrn_radiation_type MoK\a
_diffrn_radiation_wavelength 0.71073
_diffrn_reflns_av_R_equivalents 0.0188
_diffrn_reflns_av_sigmaI/netI 0.0249
_diffrn_reflns_limit_h_max 12
_diffrn_reflns_limit_h_min -12
_diffrn_reflns_limit_k_max 14
_diffrn_reflns_limit_k_min -14
_diffrn_reflns_limit_l_max 14
_diffrn_reflns_limit_l_min -15
_diffrn_reflns_number 12142
_diffrn_reflns_theta_full 27.48
_diffrn_reflns_theta_max 27.48
_diffrn_reflns_theta_min 3.01
_diffrn_standards_decay_% 0
_diffrn_standards_interval_count 0
_diffrn_standards_interval_time 0
_diffrn_standards_number 0
_exptl_absorpt_coefficient_mu 1.657
_exptl_absorpt_correction_T_max 0.7296
_exptl_absorpt_correction_T_min 0.6477
_exptl_absorpt_correction_type multi-scan
_exptl_absorpt_process_details 'ABSCOR (Higashi, 1995)'
_exptl_crystal_colour brown
_exptl_crystal_density_diffrn 1.620
_exptl_crystal_density_method 'not measured'
_exptl_crystal_description block
_exptl_crystal_F_000 588
_exptl_crystal_size_max 0.29
_exptl_crystal_size_mid 0.23
_exptl_crystal_size_min 0.20
_refine_diff_density_max 0.553
_refine_diff_density_min -0.872
_refine_diff_density_rms 0.137
_refine_ls_extinction_method none
_refine_ls_goodness_of_fit_ref 1.135
_refine_ls_hydrogen_treatment constr
_refine_ls_matrix_type full
_refine_ls_number_parameters 325
_refine_ls_number_reflns 5585
_refine_ls_number_restraints 0
_refine_ls_restrained_S_all 1.135
_refine_ls_R_factor_all 0.0286
_refine_ls_R_factor_gt 0.0241
_refine_ls_shift/su_max 0.001
_refine_ls_shift/su_mean 0.000
_refine_ls_structure_factor_coef Fsqd
_refine_ls_weighting_details 'calc w=1/[\s^2^(Fo^2^)+(0.0486P)^2^+0.0947P] where P=(Fo^2^+2Fc^2^)/3'
_refine_ls_weighting_scheme calc
_refine_ls_wR_factor_gt 0.0701
_refine_ls_wR_factor_ref 0.0771
_reflns_number_gt 5048
_reflns_number_total 5585
_reflns_threshold_expression >2sigma(I)
_cod_data_source_file c3dt50261a.txt
_cod_data_source_block lq-98-2
_cod_original_cell_volume 1229.5(10)
_cod_database_code 7022916

loop_
_symmetry_equiv_pos_as_xyz
'x, y, z'
'-x, -y, -z'

loop_
_atom_site_label
_atom_site_type_symbol
_atom_site_fract_x
_atom_site_fract_y
_atom_site_fract_z
_atom_site_U_iso_or_equiv
_atom_site_adp_type
_atom_site_occupancy
_atom_site_symmetry_multiplicity
_atom_site_calc_flag
_atom_site_refinement_flags
Ba1 Ba 0.941372(15) 0.324667(13) 0.995486(11) 0.03182(7) Uani 1 1 d .
C1 C 0.5745(3) 0.3939(3) 0.8548(2) 0.0401(6) Uani 1 1 d .
C2 C 0.4578(3) 0.3975(3) 0.7942(2) 0.0367(6) Uani 1 1 d .
C3 C 0.3247(3) 0.4189(3) 0.8585(2) 0.0374(6) Uani 1 1 d .
C4 C 0.4723(3) 0.3733(2) 0.6768(2) 0.0320(5) Uani 1 1 d .
C5 C 0.3553(3) 0.3686(3) 0.6206(2) 0.0373(6) Uani 1 1 d .
H5 H 0.2668 0.3822 0.6613 0.045 Uiso 1 1 calc R
C6 C 0.3689(3) 0.3447(3) 0.5079(2) 0.0386(6) Uani 1 1 d .
H6 H 0.2897 0.3429 0.4734 0.046 Uiso 1 1 calc R
C7 C 0.5021(3) 0.3227(3) 0.4428(2) 0.0346(5) Uani 1 1 d .
C8 C 0.6181(3) 0.3269(3) 0.4998(3) 0.0419(6) Uani 1 1 d .
H8 H 0.7068 0.3132 0.4593 0.050 Uiso 1 1 calc R
C9 C 0.6046(3) 0.3504(3) 0.6118(3) 0.0410(6) Uani 1 1 d .
H9 H 0.6840 0.3514 0.6463 0.049 Uiso 1 1 calc R
C10 C 0.5185(3) 0.2985(3) 0.3259(2) 0.0367(6) Uani 1 1 d .
C11 C 0.4041(3) 0.2902(3) 0.2686(3) 0.0458(7) Uani 1 1 d .
C12 C 0.6505(3) 0.2805(3) 0.2597(2) 0.0409(6) Uani 1 1 d .
C13 C 0.9788(3) 0.3461(3) 0.4600(2) 0.0358(6) Uani 1 1 d .
C14 C 0.9859(3) 0.2452(2) 0.5493(2) 0.0315(5) Uani 1 1 d .
C15 C 0.9806(3) 0.2720(2) 0.6645(2) 0.0363(6) Uani 1 1 d .
C16 C 0.9959(3) 0.0970(2) 0.4087(2) 0.0334(5) Uani 1 1 d .
H16 H 0.9931 0.1620 0.3481 0.040 Uiso 1 1 calc R
C17 C 0.9926(2) 0.1220(2) 0.5256(2) 0.0292(5) Uani 1 1 d .
C18 C 0.9970(3) 0.0204(2) 0.6151(2) 0.0341(5) Uani 1 1 d .
H18 H 0.9949 0.0342 0.6918 0.041 Uiso 1 1 calc R
C19 C 0.5863(5) 0.0674(4) 0.7859(5) 0.0778(13) Uani 1 1 d .
C20 C 0.4699(5) 0.0596(3) 0.7293(5) 0.0738(13) Uani 1 1 d .
C21 C 0.3367(6) 0.0857(5) 0.7964(5) 0.0899(17) Uani 1 1 d .
C22 C 0.6171(4) 0.0048(3) 0.5497(5) 0.0762(14) Uani 1 1 d .
H22 H 0.6965 0.0085 0.5832 0.091 Uiso 1 1 calc R
C23 C 0.4852(4) 0.0301(3) 0.6151(4) 0.0676(12) Uani 1 1 d .
C24 C 0.3685(4) 0.0243(3) 0.5584(5) 0.0722(12) Uani 1 1 d .
H24 H 0.2797 0.0411 0.5977 0.087 Uiso 1 1 calc R
N1 N 0.6680(3) 0.3903(3) 0.9024(3) 0.0570(7) Uani 1 1 d .
N2 N 0.2160(3) 0.4353(3) 0.9088(2) 0.0495(7) Uani 1 1 d .
N3 N 0.3103(3) 0.2852(4) 0.2225(3) 0.0697(9) Uani 1 1 d .
N4 N 0.7570(3) 0.2681(3) 0.2057(2) 0.0582(8) Uani 1 1 d .
N5 N 0.9748(3) 0.2934(2) 0.7575(2) 0.0528(7) Uani 1 1 d .
N6 N 0.9708(3) 0.4259(3) 0.3852(2) 0.0555(7) Uani 1 1 d .
N7 N 0.6782(5) 0.0737(4) 0.8314(5) 0.1005(16) Uani 1 1 d .
N8 N 0.2306(6) 0.1062(6) 0.8488(5) 0.128(2) Uani 1 1 d .
O1 O 0.93551(19) 0.55422(17) 0.85595(15) 0.0347(4) Uani 1 1 d .
H101 H 0.9837 0.5514 0.7896 0.052 Uiso 1 1 d R
H102 H 0.8553 0.5912 0.8440 0.052 Uiso 1 1 d R
O2 O 0.8708(3) 0.1017(2) 0.9810(2) 0.0599(6) Uani 1 1 d .
H201 H 0.8017 0.1030 0.9445 0.090 Uiso 1 1 d R
H202 H 0.8712 0.0422 1.0364 0.090 Uiso 1 1 d R
O3 O 1.1244(3) 0.1649(2) 1.1178(3) 0.0753(8) Uani 1 1 d .
H301 H 1.1658 0.1004 1.0901 0.113 Uiso 1 1 d R
H302 H 1.1845 0.2013 1.1397 0.113 Uiso 1 1 d R

loop_
_atom_site_aniso_label
_atom_site_aniso_U_11
_atom_site_aniso_U_22
_atom_site_aniso_U_33
_atom_site_aniso_U_23
_atom_site_aniso_U_13
_atom_site_aniso_U_12
Ba1 0.04105(10) 0.03743(10) 0.02087(8) -0.00215(6) -0.00803(6) -0.01523(6)
C1 0.0335(13) 0.0513(16) 0.0377(14) -0.0173(13) -0.0034(11) -0.0024(11)
C2 0.0274(12) 0.0472(15) 0.0371(14) -0.0152(12) -0.0024(10) -0.0019(11)
C3 0.0331(13) 0.0482(15) 0.0323(13) -0.0127(12) -0.0059(10) -0.0009(11)
C4 0.0265(11) 0.0381(13) 0.0323(12) -0.0078(11) -0.0061(10) -0.0016(10)
C5 0.0248(11) 0.0504(16) 0.0362(13) -0.0101(12) -0.0044(10) 0.0012(11)
C6 0.0253(12) 0.0528(16) 0.0399(14) -0.0109(13) -0.0109(10) -0.0012(11)
C7 0.0327(13) 0.0363(13) 0.0353(13) -0.0089(11) -0.0034(10) -0.0035(10)
C8 0.0255(12) 0.0615(18) 0.0414(15) -0.0186(14) 0.0024(11) -0.0094(11)
C9 0.0240(12) 0.0612(18) 0.0423(15) -0.0192(14) -0.0061(11) -0.0060(11)
C10 0.0367(13) 0.0406(14) 0.0334(13) -0.0085(11) -0.0066(11) -0.0019(11)
C11 0.0467(16) 0.0539(18) 0.0379(15) -0.0128(14) -0.0119(13) 0.0028(13)
C12 0.0461(16) 0.0481(16) 0.0285(13) -0.0052(12) -0.0070(12) -0.0039(12)
C13 0.0427(14) 0.0389(14) 0.0273(12) -0.0102(11) -0.0010(10) -0.0078(11)
C14 0.0346(12) 0.0355(13) 0.0243(11) -0.0069(10) -0.0008(9) -0.0041(10)
C15 0.0441(14) 0.0330(13) 0.0317(13) -0.0088(11) 0.0002(11) -0.0051(11)
C16 0.0417(14) 0.0371(13) 0.0208(11) -0.0025(10) -0.0032(10) -0.0053(11)
C17 0.0287(11) 0.0352(12) 0.0241(11) -0.0088(10) -0.0007(9) -0.0027(9)
C18 0.0414(13) 0.0392(14) 0.0219(11) -0.0095(10) -0.0002(10) -0.0040(11)
C19 0.088(3) 0.048(2) 0.110(4) -0.006(2) -0.065(3) -0.0029(19)
C20 0.079(3) 0.0457(19) 0.107(4) 0.011(2) -0.060(3) -0.0160(18)
C21 0.098(4) 0.082(3) 0.097(4) 0.039(3) -0.048(3) -0.048(3)
C22 0.055(2) 0.0503(19) 0.138(4) -0.011(2) -0.061(3) -0.0080(16)
C23 0.066(2) 0.0372(16) 0.111(3) 0.0049(19) -0.058(2) -0.0105(15)
C24 0.056(2) 0.055(2) 0.118(4) -0.007(2) -0.055(2) -0.0105(17)
N1 0.0391(14) 0.084(2) 0.0550(16) -0.0271(16) -0.0131(12) -0.0054(13)
N2 0.0343(12) 0.0777(19) 0.0354(12) -0.0151(13) -0.0024(10) 0.0015(12)
N3 0.0577(18) 0.095(2) 0.0628(19) -0.0214(18) -0.0318(16) 0.0047(17)
N4 0.0525(16) 0.081(2) 0.0381(14) -0.0092(14) 0.0051(12) -0.0070(14)
N5 0.086(2) 0.0433(14) 0.0304(12) -0.0115(11) -0.0065(12) -0.0058(13)
N6 0.085(2) 0.0477(15) 0.0335(13) -0.0022(12) -0.0037(13) -0.0137(14)
N7 0.103(3) 0.078(2) 0.140(4) -0.030(3) -0.078(3) 0.003(2)
N8 0.101(4) 0.180(6) 0.100(4) 0.051(4) -0.020(3) -0.070(4)
O1 0.0378(9) 0.0410(10) 0.0263(8) -0.0063(8) -0.0089(7) -0.0014(8)
O2 0.0774(16) 0.0479(12) 0.0618(15) 0.0005(11) -0.0256(13) -0.0240(12)
O3 0.0761(18) 0.0511(14) 0.100(2) -0.0217(15) -0.0295(16) 0.0161(13)

loop_
_atom_type_symbol
_atom_type_description
_atom_type_scat_dispersion_real
_atom_type_scat_dispersion_imag
_atom_type_scat_source
C C 0.0033 0.0016 'International Tables Vol C Tables 4.2.6.8 and 6.1.1.4'
H H 0.0000 0.0000 'International Tables Vol C Tables 4.2.6.8 and 6.1.1.4'
Ba Ba -0.3244 2.2819 'International Tables Vol C Tables 4.2.6.8 and 6.1.1.4'
N N 0.0061 0.0033 'International Tables Vol C Tables 4.2.6.8 and 6.1.1.4'
O O 0.0106 0.0060 'International Tables Vol C Tables 4.2.6.8 and 6.1.1.4'

loop_
_geom_angle_atom_site_label_1
_geom_angle_atom_site_label_2
_geom_angle_atom_site_label_3
_geom_angle
_geom_angle_site_symmetry_1
_geom_angle_site_symmetry_3
O2 Ba1 O3 76.60(9) . .
O2 Ba1 O1 136.50(7) . .
O3 Ba1 O1 138.02(8) . .
O2 Ba1 N5 72.08(8) . .
O3 Ba1 N5 112.63(9) . .
O1 Ba1 N5 69.78(7) . .
O2 Ba1 O1 140.55(7) . 2_767
O3 Ba1 O1 68.27(8) . 2_767
O1 Ba1 O1 82.90(6) . 2_767
N5 Ba1 O1 138.05(8) . 2_767
O2 Ba1 N4 75.00(9) . 1_556
O3 Ba1 N4 81.46(10) . 1_556
O1 Ba1 N4 125.46(8) . 1_556
N5 Ba1 N4 139.40(10) . 1_556
O1 Ba1 N4 82.42(8) 2_767 1_556
O2 Ba1 N1 77.46(9) . .
O3 Ba1 N1 151.30(10) . .
O1 Ba1 N1 70.58(8) . .
N5 Ba1 N1 70.12(9) . .
O1 Ba1 N1 130.14(7) 2_767 .
N4 Ba1 N1 80.15(9) 1_556 .
O2 Ba1 N2 130.81(8) . 1_655
O3 Ba1 N2 78.56(9) . 1_655
O1 Ba1 N2 60.26(7) . 1_655
N5 Ba1 N2 79.52(8) . 1_655
O1 Ba1 N2 59.11(6) 2_767 1_655
N4 Ba1 N2 140.98(8) 1_556 1_655
N1 Ba1 N2 128.63(9) . 1_655
O2 Ba1 N2 134.56(8) . 2_667
O3 Ba1 N2 121.57(8) . 2_667
O1 Ba1 N2 59.06(7) . 2_667
N5 Ba1 N2 123.07(8) . 2_667
O1 Ba1 N2 59.35(7) 2_767 2_667
N4 Ba1 N2 68.31(9) 1_556 2_667
N1 Ba1 N2 70.79(8) . 2_667
N2 Ba1 N2 94.59(7) 1_655 2_667
O2 Ba1 Ba1 177.78(6) . 2_767
O3 Ba1 Ba1 104.06(7) . 2_767
O1 Ba1 Ba1 41.86(4) . 2_767
N5 Ba1 Ba1 105.75(6) . 2_767
O1 Ba1 Ba1 41.04(4) 2_767 2_767
N4 Ba1 Ba1 107.17(7) 1_556 2_767
N1 Ba1 Ba1 102.33(7) . 2_767
N2 Ba1 Ba1 47.67(5) 1_655 2_767
N2 Ba1 Ba1 46.92(6) 2_667 2_767
N1 C1 C2 179.4(3) . .
C3 C2 C4 120.6(2) . .
C3 C2 C1 116.9(2) . .
C4 C2 C1 122.4(2) . .
N2 C3 C2 178.6(3) . .
C9 C4 C5 117.0(2) . .
C9 C4 C2 121.4(2) . .
C5 C4 C2 121.6(2) . .
C6 C5 C4 121.8(2) . .
C6 C5 H5 119.1 . .
C4 C5 H5 119.1 . .
C5 C6 C7 120.9(2) . .
C5 C6 H6 119.6 . .
C7 C6 H6 119.6 . .
C8 C7 C10 121.3(2) . .
C8 C7 C6 116.9(2) . .
C10 C7 C6 121.8(3) . .
C9 C8 C7 122.2(2) . .
C9 C8 H8 118.9 . .
C7 C8 H8 118.9 . .
C8 C9 C4 121.2(3) . .
C8 C9 H9 119.4 . .
C4 C9 H9 119.4 . .
C11 C10 C12 115.9(3) . .
C11 C10 C7 122.1(3) . .
C12 C10 C7 122.0(3) . .
N3 C11 C10 179.0(4) . .
N4 C12 C10 178.8(4) . .
N6 C13 C14 177.7(3) . .
C13 C14 C15 117.1(2) . .
C13 C14 C17 121.5(2) . .
C15 C14 C17 121.3(2) . .
N5 C15 C14 179.2(3) . .
C18 C16 C17 121.0(2) 2_756 .
C18 C16 H16 119.5 2_756 .
C17 C16 H16 119.5 . .
C18 C17 C14 121.9(2) . .
C18 C17 C16 117.6(2) . .
C14 C17 C16 120.4(2) . .
C16 C18 C17 121.4(2) 2_756 .
C16 C18 H18 119.3 2_756 .
C17 C18 H18 119.3 . .
N7 C19 C20 179.6(7) . .
C23 C20 C19 121.9(5) . .
C23 C20 C21 122.8(4) . .
C19 C20 C21 115.3(5) . .
N8 C21 C20 179.4(7) . .
C24 C22 C23 122.2(3) 2_656 .
C24 C22 H22 118.9 2_656 .
C23 C22 H22 118.9 . .
C20 C23 C22 122.3(4) . .
C20 C23 C24 121.6(4) . .
C22 C23 C24 116.1(4) . .
C22 C24 C23 121.8(4) 2_656 .
C22 C24 H24 119.1 2_656 .
C23 C24 H24 119.1 . .
C1 N1 Ba1 165.2(2) . .
C3 N2 Ba1 145.0(3) . 1_455
C3 N2 Ba1 129.4(3) . 2_667
Ba1 N2 Ba1 85.41(7) 1_455 2_667
C12 N4 Ba1 150.9(3) . 1_554
C15 N5 Ba1 173.5(3) . .
Ba1 O1 Ba1 97.10(6) . 2_767
Ba1 O1 H101 113.4 . .
Ba1 O1 H101 112.2 2_767 .
Ba1 O1 H102 115.8 . .
Ba1 O1 H102 111.3 2_767 .
H101 O1 H102 107.0 . .
Ba1 O2 H201 115.3 . .
Ba1 O2 H202 124.1 . .
H201 O2 H202 109.5 . .
Ba1 O3 H301 119.9 . .
Ba1 O3 H302 112.2 . .
H301 O3 H302 108.5 . .

loop_
_geom_bond_atom_site_label_1
_geom_bond_atom_site_label_2
_geom_bond_distance
_geom_bond_site_symmetry_2
Ba1 O2 2.696(2) .
Ba1 O3 2.722(3) .
Ba1 O1 2.798(2) .
Ba1 N5 2.823(3) .
Ba1 O1 2.844(2) 2_767
Ba1 N4 2.878(3) 1_556
Ba1 N1 2.987(3) .
Ba1 N2 3.099(3) 1_655
Ba1 N2 3.137(3) 2_667
C1 N1 1.134(4) .
C1 C2 1.424(4) .
C2 C3 1.414(4) .
C2 C4 1.422(4) .
C3 N2 1.143(4) .
C4 C9 1.413(4) .
C4 C5 1.415(4) .
C5 C6 1.367(4) .
C5 H5 0.9300 .
C6 C7 1.420(4) .
C6 H6 0.9300 .
C7 C8 1.410(4) .
C7 C10 1.415(4) .
C8 C9 1.358(4) .
C8 H8 0.9300 .
C9 H9 0.9300 .
C10 C11 1.410(4) .
C10 C12 1.410(4) .
C11 N3 1.144(4) .
C12 N4 1.140(4) .
C13 N6 1.147(4) .
C13 C14 1.409(4) .
C14 C15 1.416(3) .
C14 C17 1.420(4) .
C15 N5 1.140(4) .
C16 C18 1.358(4) 2_756
C16 C17 1.431(3) .
C16 H16 0.9300 .
C17 C18 1.414(4) .
C18 C16 1.358(4) 2_756
C18 H18 0.9300 .
C19 N7 1.129(5) .
C19 C20 1.420(5) .
C20 C23 1.405(7) .
C20 C21 1.436(8) .
C21 N8 1.137(8) .
C22 C24 1.335(7) 2_656
C22 C23 1.415(6) .
C22 H22 0.9300 .
C23 C24 1.419(5) .
C24 C22 1.335(7) 2_656
C24 H24 0.9300 .
N2 Ba1 3.099(3) 1_455
N2 Ba1 3.137(3) 2_667
N4 Ba1 2.878(3) 1_554
O1 Ba1 2.844(2) 2_767
O1 H101 0.8499 .
O1 H102 0.8500 .
O2 H201 0.8500 .
O2 H202 0.8500 .
O3 H301 0.8500 .
O3 H302 0.8500 .

loop_
_geom_hbond_atom_site_label_D
_geom_hbond_atom_site_label_H
_geom_hbond_atom_site_label_A
_geom_hbond_distance_DH
_geom_hbond_distance_HA
_geom_hbond_distance_DA
_geom_hbond_angle_DHA
_geom_hbond_site_symmetry_A
O1 H101 N6 0.85 2.01 2.821(3) 158.6 2_766
O1 H102 N3 0.85 2.12 2.943(4) 163.6 2_666
O2 H201 N7 0.85 2.01 2.835(4) 163.4 .
O2 H202 N8 0.85 2.22 2.994(6) 151.3 2_657
O3 H301 N7 0.85 2.42 3.060(5) 132.4 2_757
O3 H301 O2 0.85 2.59 3.318(4) 144.2 2_757
O3 H302 N3 0.85 2.07 2.912(4) 169.6 1_656
